data_7049236
loop_
_publ_author_name
'Zhu, Qiang-Yu'
'Zhou, Li-Peng'
'Sun, Qing-Fu'

_publ_section_title
;
 Strongly luminescent 5d/4f heterometal-organic macrocycles with open
 metal sites: post-assembly modification and sensing.
;
_journal_issue 14
_journal_name_full 'Dalton transactions (Cambridge, England : 2003)'
_journal_page_first 4479
_journal_page_last 4483
_journal_paper_doi 10.1039/c9dt00710e
_journal_volume 48
_journal_year 2019
_chemical_formula_sum 'C114 H142 Eu2 F18 N18 O30 Pt2 S6'
_chemical_formula_weight 3472.91
_space_group_crystal_system triclinic
_space_group_IT_number 2
_space_group_name_Hall '-P 1'
_space_group_name_H-M_alt 'P -1'
_symmetry_space_group_name_Hall '-P 1'
_symmetry_space_group_name_H-M 'P -1'
_atom_sites_solution_hydrogens geom
_audit_creation_method SHELXL-2016/6
_audit_update_record
;
2019-01-23 deposited with the CCDC.    2019-03-04 downloaded from the CCDC.
;
_cell_angle_alpha 103.870(2)
_cell_angle_beta 110.195(2)
_cell_angle_gamma 92.844(3)
_cell_formula_units_Z 1
_cell_length_a 14.8876(11)
_cell_length_b 16.7086(12)
_cell_length_c 18.0513(12)
_cell_measurement_reflns_used 9940
_cell_measurement_temperature 100(2)
_cell_measurement_theta_max 25.08
_cell_measurement_theta_min 2.39
_cell_volume 4047.9(5)
_computing_cell_refinement 'Bruker SAINT'
_computing_data_collection 'Bruker APEX2'
_computing_data_reduction 'Bruker SAINT'
_computing_molecular_graphics 'Bruker SHELXTL'
_computing_publication_material 'Bruker SHELXTL'
_computing_structure_refinement 'SHELXL-2016/6 (Sheldrick, 2016)'
_computing_structure_solution 'SHELXT 2014/5 (Sheldrick, 2014)'
_diffrn_ambient_temperature 100(2)
_diffrn_measured_fraction_theta_full 0.997
_diffrn_measured_fraction_theta_max 0.997
_diffrn_measurement_device_type 'Bruker APEX-II CCD'
_diffrn_measurement_method '\f and \w scans'
_diffrn_radiation_type MoK\a
_diffrn_radiation_wavelength 0.71073
_diffrn_reflns_av_R_equivalents 0.0753
_diffrn_reflns_av_unetI/netI 0.0455
_diffrn_reflns_Laue_measured_fraction_full 0.997
_diffrn_reflns_Laue_measured_fraction_max 0.997
_diffrn_reflns_limit_h_max 17
_diffrn_reflns_limit_h_min -17
_diffrn_reflns_limit_k_max 19
_diffrn_reflns_limit_k_min -20
_diffrn_reflns_limit_l_max 21
_diffrn_reflns_limit_l_min -21
_diffrn_reflns_number 111533
_diffrn_reflns_point_group_measured_fraction_full 0.997
_diffrn_reflns_point_group_measured_fraction_max 0.997
_diffrn_reflns_theta_full 25.196
_diffrn_reflns_theta_max 25.196
_diffrn_reflns_theta_min 2.256
_exptl_absorpt_coefficient_mu 2.649
_exptl_absorpt_correction_type none
_exptl_crystal_colour orange
_exptl_crystal_density_diffrn 1.425
_exptl_crystal_description block
_exptl_crystal_F_000 1732
_exptl_crystal_size_max 0.11
_exptl_crystal_size_mid 0.10
_exptl_crystal_size_min 0.10
_refine_diff_density_max 1.811
_refine_diff_density_min -1.001
_refine_diff_density_rms 0.115
_refine_ls_extinction_method none
_refine_ls_goodness_of_fit_ref 1.045
_refine_ls_hydrogen_treatment constr
_refine_ls_matrix_type full
_refine_ls_number_parameters 863
_refine_ls_number_reflns 14503
_refine_ls_number_restraints 0
_refine_ls_restrained_S_all 1.045
_refine_ls_R_factor_all 0.0610
_refine_ls_R_factor_gt 0.0398
_refine_ls_shift/su_max 0.001
_refine_ls_shift/su_mean 0.000
_refine_ls_structure_factor_coef Fsqd
_refine_ls_weighting_details 'w=1/[\s^2^(Fo^2^)+(0.0416P)^2^+14.2505P] where P=(Fo^2^+2Fc^2^)/3'
_refine_ls_weighting_scheme calc
_refine_ls_wR_factor_gt 0.0939
_refine_ls_wR_factor_ref 0.1046
_reflns_Friedel_coverage 0.000
_reflns_number_gt 11254
_reflns_number_total 14503
_reflns_threshold_expression 'I > 2\s(I)'
_cod_data_source_file c9dt00710e2.cif
_cod_data_source_block mo_c68_1b_0m_a_sq_s
_cod_depositor_comments 'Adding full bibliography for 7049235--7049237.cif.'
_cod_database_code 7049236
_shelx_shelxl_version_number 2016/6
_shelx_space_group_comment
;
The symmetry employed for this shelxl refinement is uniquely defined
by the following loop, which should always be used as a source of
symmetry information in preference to the above space-group names.
They are only intended as comments.
;

loop_
_space_group_symop_operation_xyz
'x, y, z'
'-x, -y, -z'

loop_
_atom_site_label
_atom_site_type_symbol
_atom_site_fract_x
_atom_site_fract_y
_atom_site_fract_z
_atom_site_U_iso_or_equiv
_atom_site_adp_type
_atom_site_occupancy
_atom_site_site_symmetry_order
_atom_site_calc_flag
_atom_site_refinement_flags_posn
_atom_site_refinement_flags_adp
N1_1 N 0.4907(3) 0.6195(3) 0.4702(3) 0.0298(11) Uani 1 1 d . .
C2_1 C 0.5571(4) 0.6887(4) 0.5010(3) 0.0319(14) Uani 1 1 d . .
H2_1 H 0.596843 0.697902 0.471632 0.038 Uiso 1 1 calc R U
C3_1 C 0.5691(4) 0.7463(4) 0.5735(3) 0.0361(15) Uani 1 1 d . .
H3_1 H 0.615016 0.795224 0.592298 0.043 Uiso 1 1 calc R U
C4_1 C 0.5142(4) 0.7332(4) 0.6196(3) 0.0347(14) Uani 1 1 d . .
C5_1 C 0.5264(5) 0.7989(4) 0.6991(4) 0.0452(17) Uani 1 1 d . .
C6_1 C 0.4650(6) 0.7698(5) 0.7436(4) 0.060(2) Uani 1 1 d . .
H6A_1 H 0.396372 0.760987 0.708471 0.089 Uiso 1 1 calc R U
H6AB_1 H 0.476093 0.812335 0.795003 0.089 Uiso 1 1 calc R U
H6AC_1 H 0.483406 0.717451 0.755606 0.089 Uiso 1 1 calc R U
C7_1 C 0.6329(5) 0.8140(5) 0.7555(4) 0.054(2) Uani 1 1 d . .
H7A_1 H 0.653842 0.760760 0.762819 0.081 Uiso 1 1 calc R U
H7AB_1 H 0.641009 0.851480 0.808954 0.081 Uiso 1 1 calc R U
H7AC_1 H 0.672032 0.839271 0.730898 0.081 Uiso 1 1 calc R U
C8_1 C 0.4944(6) 0.8782(4) 0.6767(5) 0.062(2) Uani 1 1 d . .
H8A_1 H 0.534527 0.897523 0.649538 0.093 Uiso 1 1 calc R U
H8AB_1 H 0.501704 0.921517 0.726696 0.093 Uiso 1 1 calc R U
H8AC_1 H 0.426465 0.866551 0.639560 0.093 Uiso 1 1 calc R U
C9_1 C 0.4461(4) 0.6607(3) 0.5871(3) 0.0286(13) Uani 1 1 d . .
H9_1 H 0.406705 0.649330 0.616057 0.034 Uiso 1 1 calc R U
C10_1 C 0.4362(4) 0.6065(4) 0.5141(3) 0.0283(13) Uani 1 1 d . .
C11_1 C 0.3613(4) 0.5307(3) 0.4727(3) 0.0262(12) Uani 1 1 d . .
C12_1 C 0.2939(4) 0.5072(4) 0.5040(3) 0.0305(13) Uani 1 1 d . .
H12_1 H 0.295676 0.539327 0.555713 0.037 Uiso 1 1 calc R U
C13_1 C 0.2242(4) 0.4377(4) 0.4606(3) 0.0297(13) Uani 1 1 d . .
C14_1 C 0.1462(4) 0.4106(4) 0.4901(4) 0.0327(14) Uani 1 1 d . .
C15_1 C 0.1590(5) 0.4651(4) 0.5748(4) 0.0395(15) Uani 1 1 d . .
H15A_1 H 0.152871 0.522658 0.572447 0.059 Uiso 1 1 calc R U
H15B_1 H 0.223109 0.463187 0.613942 0.059 Uiso 1 1 calc R U
H15C_1 H 0.109145 0.444531 0.592417 0.059 Uiso 1 1 calc R U
C16_1 C 0.1519(5) 0.3200(4) 0.4939(4) 0.0359(15) Uani 1 1 d . .
H16A_1 H 0.138620 0.283756 0.438724 0.054 Uiso 1 1 calc R U
H16B_1 H 0.103955 0.302647 0.515017 0.054 Uiso 1 1 calc R U
H16C_1 H 0.216804 0.315892 0.530334 0.054 Uiso 1 1 calc R U
C17_1 C 0.0472(5) 0.4154(4) 0.4274(4) 0.0440(16) Uani 1 1 d . .
H17A_1 H 0.038543 0.378577 0.373528 0.066 Uiso 1 1 calc R U
H17B_1 H 0.043992 0.472841 0.423748 0.066 Uiso 1 1 calc R U
H17C_1 H -0.004089 0.397891 0.445067 0.066 Uiso 1 1 calc R U
C18_1 C 0.2287(5) 0.3925(4) 0.3869(3) 0.0378(15) Uani 1 1 d . .
H18_1 H 0.183430 0.343570 0.355557 0.045 Uiso 1 1 calc R U
C19_1 C 0.2962(4) 0.4164(4) 0.3585(3) 0.0368(15) Uani 1 1 d . .
H19_1 H 0.297148 0.383567 0.308044 0.044 Uiso 1 1 calc R U
N20_1 N 0.3614(3) 0.4851(3) 0.3997(3) 0.0305(11) Uani 1 1 d . .
C21_1 C 0.4177(4) 0.4467(4) 0.2560(4) 0.0362(15) Uani 1 1 d . .
C22_1 C 0.3835(5) 0.3935(4) 0.1914(3) 0.0385(16) Uani 1 1 d . .
C23_1 C 0.3394(5) 0.3271(4) 0.1183(3) 0.0379(15) Uani 1 1 d . .
C24_1 C 0.3881(4) 0.2988(4) 0.0655(3) 0.0357(15) Uani 1 1 d . .
H24_1 H 0.453298 0.321640 0.078888 0.043 Uiso 1 1 calc R U
C25_1 C 0.3399(4) 0.2368(4) -0.0067(3) 0.0321(14) Uani 1 1 d . .
N26_1 N 0.2483(3) 0.2021(3) -0.0283(3) 0.0336(12) Uani 1 1 d . .
C27_1 C 0.2449(5) 0.2882(4) 0.0965(3) 0.0402(16) Uani 1 1 d . .
H27_1 H 0.209761 0.305113 0.131153 0.048 Uiso 1 1 calc R U
C28_1 C 0.2031(4) 0.2253(4) 0.0248(3) 0.0355(15) Uani 1 1 d . .
C29_1 C 0.0992(4) 0.1827(4) -0.0101(4) 0.0381(15) Uani 1 1 d . .
O30_1 O 0.0583(3) 0.1634(3) -0.0863(2) 0.0375(10) Uani 1 1 d . .
N31_1 N 0.0557(4) 0.1656(4) 0.0387(3) 0.0508(16) Uani 1 1 d . .
C32_1 C 0.1050(6) 0.1589(5) 0.1230(4) 0.063(2) Uani 1 1 d . .
H32A_1 H 0.175784 0.171329 0.138018 0.076 Uiso 1 1 calc R U
H32B_1 H 0.090395 0.100729 0.123800 0.076 Uiso 1 1 calc R U
C33_1 C 0.0765(6) 0.2165(6) 0.1871(5) 0.086(3) Uani 1 1 d . .
H33A_1 H 0.095014 0.274496 0.189677 0.129 Uiso 1 1 calc R U
H33B_1 H 0.109674 0.206824 0.240741 0.129 Uiso 1 1 calc R U
H33C_1 H 0.006390 0.205437 0.172352 0.129 Uiso 1 1 calc R U
C34_1 C -0.0496(5) 0.1338(6) 0.0001(4) 0.063(2) Uani 1 1 d . .
H34A_1 H -0.068886 0.102830 0.033853 0.075 Uiso 1 1 calc R U
H34B_1 H -0.064627 0.095451 -0.055167 0.075 Uiso 1 1 calc R U
C35_1 C -0.1049(7) 0.2077(8) -0.0067(6) 0.106(4) Uani 1 1 d . .
H35A_1 H -0.088161 0.236169 -0.042722 0.159 Uiso 1 1 calc R U
H35B_1 H -0.087526 0.246543 0.047930 0.159 Uiso 1 1 calc R U
H35C_1 H -0.174566 0.187914 -0.029564 0.159 Uiso 1 1 calc R U
C36_1 C 0.3761(4) 0.2090(3) -0.0760(3) 0.0293(13) Uani 1 1 d . .
O37_1 O 0.3139(3) 0.1994(2) -0.1467(2) 0.0308(9) Uani 1 1 d . .
N38_1 N 0.4654(3) 0.1948(3) -0.0635(3) 0.0332(12) Uani 1 1 d . .
C39_1 C 0.5353(4) 0.1863(4) 0.0149(4) 0.0379(15) Uani 1 1 d . .
H39A_1 H 0.556454 0.130794 0.004914 0.045 Uiso 1 1 calc R U
H39B_1 H 0.502266 0.189189 0.054324 0.045 Uiso 1 1 calc R U
C40_1 C 0.6246(5) 0.2531(4) 0.0534(4) 0.0451(17) Uani 1 1 d . .
H40A_1 H 0.658675 0.249953 0.015260 0.068 Uiso 1 1 calc R U
H40B_1 H 0.667778 0.243811 0.104626 0.068 Uiso 1 1 calc R U
H40C_1 H 0.604591 0.308252 0.065001 0.068 Uiso 1 1 calc R U
C41_1 C 0.4923(4) 0.1700(4) -0.1364(3) 0.0393(16) Uani 1 1 d . .
H41A_1 H 0.563475 0.182240 -0.119041 0.047 Uiso 1 1 calc R U
H41B_1 H 0.462824 0.203574 -0.174428 0.047 Uiso 1 1 calc R U
C42_1 C 0.4597(5) 0.0781(4) -0.1813(4) 0.0493(18) Uani 1 1 d . .
H42A_1 H 0.389229 0.065687 -0.198807 0.074 Uiso 1 1 calc R U
H42B_1 H 0.490570 0.044525 -0.144459 0.074 Uiso 1 1 calc R U
H42C_1 H 0.478111 0.064724 -0.229468 0.074 Uiso 1 1 calc R U
C43_1 C 0.5583(4) 0.5837(4) 0.3292(3) 0.0343(14) Uani 1 1 d . .
C44_1 C 0.6182(4) 0.6176(4) 0.3114(3) 0.0290(13) Uani 1 1 d . .
C45_1 C 0.6904(4) 0.6647(4) 0.2973(3) 0.0294(13) Uani 1 1 d . .
C46_1 C 0.7144(4) 0.7505(4) 0.3343(3) 0.0296(13) Uani 1 1 d . .
H46_1 H 0.681488 0.777764 0.367543 0.035 Uiso 1 1 calc R U
C47_1 C 0.7856(4) 0.7951(3) 0.3224(3) 0.0262(12) Uani 1 1 d . .
N48_1 N 0.8294(3) 0.7609(3) 0.2712(2) 0.0189(9) Uani 1 1 d . .
C49_1 C 0.7408(4) 0.6277(4) 0.2485(3) 0.0301(13) Uani 1 1 d . .
H49_1 H 0.729041 0.569257 0.224156 0.036 Uiso 1 1 calc R U
C50_1 C 0.8086(4) 0.6787(3) 0.2366(3) 0.0251(12) Uani 1 1 d . .
C51_1 C 0.8538(4) 0.6526(4) 0.1733(4) 0.0359(15) Uani 1 1 d . .
O52_1 O 0.8603(3) 0.7048(3) 0.1349(2) 0.0402(11) Uani 1 1 d . .
N53_1 N 0.8843(4) 0.5791(3) 0.1571(3) 0.0439(14) Uani 1 1 d . .
C54_1 C 0.9236(7) 0.5616(5) 0.0905(6) 0.086(3) Uani 1 1 d . .
H54A_1 H 0.878825 0.575658 0.041838 0.103 Uiso 1 1 calc R U
H54B_1 H 0.928226 0.501473 0.074502 0.103 Uiso 1 1 calc R U
C56_1 C 0.9014(6) 0.5231(4) 0.2117(5) 0.0538(19) Uani 1 1 d . .
H56A_1 H 0.886425 0.549287 0.260610 0.065 Uiso 1 1 calc R U
H56B_1 H 0.970661 0.516243 0.230741 0.065 Uiso 1 1 calc R U
C55_1 C 1.0230(12) 0.6119(10) 0.1178(12) 0.202(9) Uani 1 1 d . .
H55A_1 H 1.046960 0.599577 0.072732 0.303 Uiso 1 1 calc R U
H55B_1 H 1.067729 0.597078 0.165186 0.303 Uiso 1 1 calc R U
H55C_1 H 1.018344 0.671495 0.133234 0.303 Uiso 1 1 calc R U
C57_1 C 0.8406(7) 0.4383(5) 0.1694(6) 0.074(3) Uani 1 1 d . .
H57A_1 H 0.771941 0.444704 0.150637 0.110 Uiso 1 1 calc R U
H57B_1 H 0.853479 0.404014 0.208053 0.110 Uiso 1 1 calc R U
H57C_1 H 0.856990 0.411165 0.122231 0.110 Uiso 1 1 calc R U
C58_1 C 0.8124(4) 0.8876(4) 0.3521(3) 0.0287(13) Uani 1 1 d . .
O59_1 O 0.8273(3) 0.9230(2) 0.3021(2) 0.0343(10) Uani 1 1 d . .
N60_1 N 0.8193(4) 0.9311(3) 0.4262(3) 0.0343(12) Uani 1 1 d . .
C61_1 C 0.8214(4) 0.8964(4) 0.4942(3) 0.0373(15) Uani 1 1 d . .
H61A_1 H 0.796299 0.836129 0.472404 0.045 Uiso 1 1 calc R U
H61B_1 H 0.778786 0.923913 0.520925 0.045 Uiso 1 1 calc R U
C62_1 C 0.9241(5) 0.9090(4) 0.5578(4) 0.0481(17) Uani 1 1 d . .
H62A_1 H 0.965016 0.877531 0.532682 0.072 Uiso 1 1 calc R U
H62B_1 H 0.922679 0.889271 0.604313 0.072 Uiso 1 1 calc R U
H62C_1 H 0.950506 0.968389 0.577010 0.072 Uiso 1 1 calc R U
C63_1 C 0.8307(5) 1.0226(4) 0.4453(4) 0.0404(16) Uani 1 1 d . .
H63A_1 H 0.877167 1.042172 0.422974 0.048 Uiso 1 1 calc R U
H63B_1 H 0.857355 1.046816 0.505580 0.048 Uiso 1 1 calc R U
C64_1 C 0.7344(6) 1.0523(5) 0.4089(5) 0.065(2) Uani 1 1 d . .
H64A_1 H 0.710285 1.031555 0.348914 0.098 Uiso 1 1 calc R U
H64B_1 H 0.743242 1.113333 0.424953 0.098 Uiso 1 1 calc R U
H64C_1 H 0.687721 1.031109 0.429318 0.098 Uiso 1 1 calc R U
Pt65_1 Pt 0.46114(2) 0.53205(2) 0.35977(2) 0.02853(8) Uani 1 1 d . .
Eu66_1 Eu 0.85648(2) 0.85259(2) 0.18222(2) 0.02852(9) Uani 1 1 d . .
S1_2 S 0.74988(12) 1.03845(10) 0.11669(9) 0.0371(4) Uani 1 1 d . .
O2_2 O 0.7569(3) 0.9595(3) 0.1370(2) 0.0354(10) Uani 1 1 d . .
O3_2 O 0.6733(4) 1.0801(3) 0.1306(3) 0.0507(12) Uani 1 1 d . .
O4_2 O 0.8430(3) 1.0895(3) 0.1438(3) 0.0467(12) Uani 1 1 d . .
C5_2 C 0.7136(5) 1.0061(4) 0.0054(4) 0.0406(16) Uani 1 1 d . .
F6_2 F 0.6299(3) 0.9550(3) -0.0297(2) 0.0594(11) Uani 1 1 d . .
F7_2 F 0.7023(3) 1.0716(2) -0.0253(2) 0.0499(10) Uani 1 1 d . .
F8_2 F 0.7798(3) 0.9672(3) -0.0169(2) 0.0584(11) Uani 1 1 d . .
S9_2 S 1.22368(12) 1.00004(11) 0.30755(10) 0.0429(4) Uani 1 1 d . .
O10_2 O 1.1877(3) 0.9452(3) 0.3448(3) 0.0495(12) Uani 1 1 d . .
O11_2 O 1.1497(4) 1.0291(4) 0.2492(4) 0.0789(19) Uani 1 1 d . .
O12_2 O 1.3022(4) 1.0626(3) 0.3630(3) 0.0624(15) Uani 1 1 d . .
C13_2 C 1.2765(7) 0.9331(6) 0.2442(5) 0.074(3) Uani 1 1 d . .
F14_2 F 1.2121(5) 0.8670(4) 0.1955(4) 0.121(2) Uani 1 1 d . .
F15_2 F 1.3015(4) 0.9741(4) 0.1965(3) 0.105(2) Uani 1 1 d . .
F16_2 F 1.3535(5) 0.9083(4) 0.2876(4) 0.120(2) Uani 1 1 d . .
S17_2 S 1.07751(12) 0.70240(11) 0.40790(11) 0.0435(4) Uani 1 1 d . .
O18_2 O 1.0600(5) 0.6263(4) 0.4256(4) 0.098(2) Uani 1 1 d . .
O19_2 O 1.0436(4) 0.6994(3) 0.3222(3) 0.0591(14) Uani 1 1 d . .
O20_2 O 1.0634(5) 0.7764(4) 0.4595(4) 0.086(2) Uani 1 1 d . .
C21_2 C 1.2067(7) 0.7171(6) 0.4343(6) 0.070(2) Uani 1 1 d . .
F22_2 F 1.2330(5) 0.6528(5) 0.3920(4) 0.134(3) Uani 1 1 d . .
F23_2 F 1.2516(4) 0.7239(4) 0.5150(4) 0.108(2) Uani 1 1 d . .
F24_2 F 1.2346(4) 0.7866(5) 0.4210(5) 0.137(3) Uani 1 1 d . .
O25_2 O 1.0139(3) 0.8402(3) 0.2727(2) 0.0401(10) Uani 1 1 d . .
O26_2 O 0.9591(3) 0.9855(3) 0.2195(2) 0.0382(10) Uani 1 1 d . .
C1_3 C 0.8605(7) 0.2114(6) 0.3321(5) 0.072(2) Uani 1 1 d . .
H1A_3 H 0.911183 0.208603 0.308777 0.108 Uiso 1 1 calc R U
H1AB_3 H 0.817366 0.158142 0.309429 0.108 Uiso 1 1 calc R U
H1AC_3 H 0.890322 0.222913 0.391880 0.108 Uiso 1 1 calc R U
C2_3 C 0.8052(7) 0.2778(6) 0.3115(5) 0.068(2) Uani 1 1 d . .
N3_3 N 0.7617(6) 0.3310(6) 0.2957(5) 0.086(2) Uani 1 1 d . .

loop_
_atom_site_aniso_label
_atom_site_aniso_U_11
_atom_site_aniso_U_22
_atom_site_aniso_U_33
_atom_site_aniso_U_23
_atom_site_aniso_U_13
_atom_site_aniso_U_12
N1_1 0.030(3) 0.035(3) 0.025(2) 0.005(2) 0.014(2) -0.004(2)
C2_1 0.028(3) 0.034(3) 0.027(3) -0.002(2) 0.013(2) -0.011(3)
C3_1 0.034(3) 0.038(4) 0.029(3) -0.001(3) 0.013(3) -0.016(3)
C4_1 0.035(3) 0.038(4) 0.029(3) 0.004(3) 0.013(3) -0.001(3)
C5_1 0.055(4) 0.041(4) 0.032(3) -0.011(3) 0.024(3) -0.014(3)
C6_1 0.066(5) 0.060(5) 0.046(4) -0.017(3) 0.038(4) -0.018(4)
C7_1 0.064(5) 0.057(5) 0.027(3) -0.006(3) 0.018(3) -0.028(4)
C8_1 0.069(6) 0.039(4) 0.071(5) -0.010(4) 0.037(4) -0.003(4)
C9_1 0.032(3) 0.026(3) 0.030(3) 0.004(2) 0.017(3) -0.003(3)
C10_1 0.029(3) 0.030(3) 0.027(3) 0.005(2) 0.013(2) 0.000(3)
C11_1 0.027(3) 0.031(3) 0.019(3) 0.005(2) 0.009(2) -0.001(2)
C12_1 0.031(3) 0.031(3) 0.031(3) 0.006(3) 0.017(3) -0.002(3)
C13_1 0.026(3) 0.032(3) 0.031(3) 0.008(3) 0.012(2) -0.006(3)
C14_1 0.030(3) 0.033(3) 0.038(3) 0.008(3) 0.019(3) -0.005(3)
C15_1 0.035(4) 0.043(4) 0.042(4) 0.005(3) 0.022(3) -0.002(3)
C16_1 0.046(4) 0.035(4) 0.037(3) 0.013(3) 0.026(3) 0.002(3)
C17_1 0.035(4) 0.047(4) 0.053(4) 0.016(3) 0.019(3) 0.003(3)
C18_1 0.040(4) 0.037(4) 0.029(3) -0.002(3) 0.015(3) -0.019(3)
C19_1 0.044(4) 0.034(3) 0.025(3) -0.006(3) 0.016(3) -0.015(3)
N20_1 0.032(3) 0.034(3) 0.022(2) -0.001(2) 0.014(2) -0.007(2)
C21_1 0.036(4) 0.045(4) 0.032(3) 0.007(3) 0.023(3) -0.011(3)
C22_1 0.040(4) 0.045(4) 0.028(3) -0.002(3) 0.021(3) -0.014(3)
C23_1 0.041(4) 0.042(4) 0.027(3) -0.004(3) 0.020(3) -0.016(3)
C24_1 0.034(3) 0.040(4) 0.028(3) -0.001(3) 0.015(3) -0.015(3)
C25_1 0.030(3) 0.040(4) 0.022(3) 0.001(2) 0.011(2) -0.015(3)
N26_1 0.032(3) 0.043(3) 0.023(2) 0.001(2) 0.014(2) -0.010(2)
C27_1 0.040(4) 0.052(4) 0.028(3) 0.001(3) 0.021(3) -0.013(3)
C28_1 0.033(3) 0.047(4) 0.025(3) 0.000(3) 0.019(3) -0.012(3)
C29_1 0.034(4) 0.048(4) 0.029(3) 0.003(3) 0.015(3) -0.014(3)
O30_1 0.034(2) 0.048(3) 0.025(2) 0.0038(19) 0.0117(18) -0.014(2)
N31_1 0.047(3) 0.072(4) 0.028(3) 0.004(3) 0.019(3) -0.026(3)
C32_1 0.064(5) 0.087(6) 0.031(4) 0.009(4) 0.020(3) -0.032(4)
C33_1 0.075(6) 0.129(8) 0.039(4) -0.010(5) 0.032(4) -0.046(6)
C34_1 0.034(4) 0.097(7) 0.046(4) 0.003(4) 0.019(3) -0.035(4)
C35_1 0.058(6) 0.165(12) 0.087(7) 0.012(7) 0.036(6) -0.016(7)
C36_1 0.032(3) 0.027(3) 0.024(3) -0.003(2) 0.013(3) -0.017(3)
O37_1 0.028(2) 0.040(2) 0.022(2) 0.0035(17) 0.0117(17) -0.0087(18)
N38_1 0.031(3) 0.043(3) 0.019(2) -0.001(2) 0.009(2) -0.014(2)
C39_1 0.035(4) 0.041(4) 0.034(3) 0.005(3) 0.013(3) -0.005(3)
C40_1 0.035(4) 0.055(4) 0.034(3) 0.003(3) 0.007(3) -0.013(3)
C41_1 0.031(3) 0.055(4) 0.028(3) 0.000(3) 0.015(3) -0.008(3)
C42_1 0.047(4) 0.048(4) 0.043(4) -0.011(3) 0.021(3) 0.001(3)
C43_1 0.037(4) 0.033(3) 0.025(3) -0.004(2) 0.011(3) -0.007(3)
C44_1 0.025(3) 0.034(3) 0.024(3) -0.002(2) 0.012(2) -0.009(3)
C45_1 0.028(3) 0.037(3) 0.019(3) 0.003(2) 0.008(2) -0.007(3)
C46_1 0.033(3) 0.033(3) 0.024(3) 0.004(2) 0.014(2) 0.001(3)
C47_1 0.026(3) 0.031(3) 0.018(3) 0.001(2) 0.009(2) -0.008(2)
N48_1 0.019(2) 0.017(2) 0.020(2) 0.0046(17) 0.0060(18) 0.0020(18)
C49_1 0.034(3) 0.028(3) 0.029(3) 0.006(2) 0.015(3) -0.001(3)
C50_1 0.021(3) 0.029(3) 0.023(3) 0.001(2) 0.009(2) -0.003(2)
C51_1 0.033(3) 0.034(4) 0.038(3) -0.002(3) 0.021(3) -0.009(3)
O52_1 0.053(3) 0.037(3) 0.035(2) -0.0007(19) 0.031(2) -0.009(2)
N53_1 0.049(3) 0.038(3) 0.049(3) -0.001(3) 0.034(3) -0.002(3)
C54_1 0.121(8) 0.054(5) 0.131(8) 0.016(5) 0.113(7) 0.016(5)
C56_1 0.056(5) 0.040(4) 0.073(5) 0.012(4) 0.035(4) 0.009(4)
C55_1 0.209(18) 0.171(16) 0.30(2) 0.036(16) 0.206(19) 0.007(14)
C57_1 0.096(7) 0.045(5) 0.095(7) 0.010(4) 0.061(6) 0.002(5)
C58_1 0.028(3) 0.030(3) 0.022(3) -0.005(2) 0.012(2) -0.009(3)
O59_1 0.040(2) 0.032(2) 0.028(2) -0.0018(17) 0.0178(18) -0.0102(19)
N60_1 0.037(3) 0.031(3) 0.030(3) -0.001(2) 0.014(2) -0.007(2)
C61_1 0.041(4) 0.044(4) 0.024(3) 0.000(3) 0.016(3) -0.007(3)
C62_1 0.050(4) 0.046(4) 0.036(4) -0.001(3) 0.010(3) -0.005(3)
C63_1 0.051(4) 0.030(3) 0.035(3) -0.002(3) 0.019(3) -0.008(3)
C64_1 0.058(5) 0.038(4) 0.082(6) 0.002(4) 0.016(4) -0.006(4)
Pt65_1 0.02940(13) 0.03125(14) 0.02183(12) -0.00123(9) 0.01347(9) -0.01134(10)
Eu66_1 0.02960(17) 0.03185(18) 0.02028(14) 0.00064(12) 0.01110(12) -0.01191(13)
S1_2 0.0396(9) 0.0402(9) 0.0288(8) 0.0053(7) 0.0133(7) -0.0026(7)
O2_2 0.034(2) 0.037(2) 0.031(2) 0.0058(18) 0.0110(18) -0.0055(19)
O3_2 0.057(3) 0.056(3) 0.051(3) 0.018(2) 0.032(2) 0.015(3)
O4_2 0.043(3) 0.038(3) 0.048(3) 0.010(2) 0.008(2) -0.013(2)
C5_2 0.045(4) 0.044(4) 0.032(3) 0.011(3) 0.015(3) 0.001(3)
F6_2 0.058(3) 0.065(3) 0.037(2) 0.0103(19) 0.0016(19) -0.022(2)
F7_2 0.060(3) 0.057(3) 0.039(2) 0.0206(19) 0.0214(19) 0.003(2)
F8_2 0.076(3) 0.065(3) 0.051(2) 0.017(2) 0.040(2) 0.017(2)
S9_2 0.0389(9) 0.0501(10) 0.0360(8) 0.0047(7) 0.0169(7) -0.0128(8)
O10_2 0.049(3) 0.052(3) 0.038(2) 0.007(2) 0.013(2) -0.021(2)
O11_2 0.041(3) 0.121(5) 0.098(4) 0.074(4) 0.026(3) 0.006(3)
O12_2 0.068(4) 0.059(3) 0.050(3) -0.012(2) 0.032(3) -0.032(3)
C13_2 0.069(6) 0.087(7) 0.042(4) -0.019(4) 0.016(4) -0.013(5)
F14_2 0.123(5) 0.104(5) 0.096(4) -0.052(4) 0.051(4) -0.035(4)
F15_2 0.092(4) 0.160(6) 0.054(3) -0.007(3) 0.046(3) -0.023(4)
F16_2 0.086(4) 0.132(6) 0.135(6) 0.010(4) 0.045(4) 0.049(4)
S17_2 0.0397(10) 0.0450(10) 0.0496(10) 0.0170(8) 0.0193(8) -0.0011(8)
O18_2 0.107(5) 0.075(4) 0.109(5) 0.053(4) 0.023(4) -0.026(4)
O19_2 0.061(3) 0.048(3) 0.048(3) 0.010(2) -0.001(2) 0.002(3)
O20_2 0.115(5) 0.091(5) 0.072(4) 0.025(3) 0.052(4) 0.058(4)
C21_2 0.065(6) 0.074(6) 0.069(6) 0.028(5) 0.018(5) 0.002(5)
F22_2 0.125(6) 0.207(8) 0.129(5) 0.075(5) 0.088(5) 0.113(6)
F23_2 0.089(4) 0.114(5) 0.086(4) 0.027(3) -0.010(3) 0.023(4)
F24_2 0.082(4) 0.158(7) 0.166(6) 0.079(5) 0.026(4) -0.049(4)
O25_2 0.034(2) 0.044(3) 0.038(2) 0.013(2) 0.0085(19) -0.006(2)
O26_2 0.038(2) 0.038(2) 0.032(2) 0.0057(18) 0.0105(19) -0.013(2)
C1_3 0.089(7) 0.069(6) 0.052(5) 0.014(4) 0.021(5) 0.003(5)
C2_3 0.063(6) 0.068(6) 0.057(5) 0.004(5) 0.016(4) -0.019(5)
N3_3 0.066(5) 0.075(6) 0.098(6) 0.012(5) 0.017(5) -0.012(4)

loop_
_atom_type_symbol
_atom_type_description
_atom_type_scat_dispersion_real
_atom_type_scat_dispersion_imag
_atom_type_scat_source
C C 0.0033 0.0016 'International Tables Vol C Tables 4.2.6.8 and 6.1.1.4'
H H 0.0000 0.0000 'International Tables Vol C Tables 4.2.6.8 and 6.1.1.4'
Eu Eu -0.1578 3.6682 'International Tables Vol C Tables 4.2.6.8 and 6.1.1.4'
F F 0.0171 0.0103 'International Tables Vol C Tables 4.2.6.8 and 6.1.1.4'
N N 0.0061 0.0033 'International Tables Vol C Tables 4.2.6.8 and 6.1.1.4'
O O 0.0106 0.0060 'International Tables Vol C Tables 4.2.6.8 and 6.1.1.4'
Pt Pt -1.7033 8.3905 'International Tables Vol C Tables 4.2.6.8 and 6.1.1.4'
S S 0.1246 0.1234 'International Tables Vol C Tables 4.2.6.8 and 6.1.1.4'

loop_
_geom_angle_atom_site_label_1
_geom_angle_atom_site_label_2
_geom_angle_atom_site_label_3
_geom_angle
_geom_angle_site_symmetry_1
_geom_angle_site_symmetry_3
C2_1 N1_1 C10_1 118.0(5) . .
C2_1 N1_1 Pt65_1 125.8(4) . .
C10_1 N1_1 Pt65_1 116.2(4) . .
N1_1 C2_1 C3_1 122.2(5) . .
N1_1 C2_1 H2_1 118.9 . .
C3_1 C2_1 H2_1 118.9 . .
C2_1 C3_1 C4_1 120.3(5) . .
C2_1 C3_1 H3_1 119.9 . .
C4_1 C3_1 H3_1 119.9 . .
C3_1 C4_1 C9_1 116.8(5) . .
C3_1 C4_1 C5_1 119.8(5) . .
C9_1 C4_1 C5_1 123.4(5) . .
C8_1 C5_1 C7_1 111.2(6) . .
C8_1 C5_1 C4_1 107.8(5) . .
C7_1 C5_1 C4_1 108.3(6) . .
C8_1 C5_1 C6_1 109.5(6) . .
C7_1 C5_1 C6_1 108.6(6) . .
C4_1 C5_1 C6_1 111.5(5) . .
C5_1 C6_1 H6A_1 109.5 . .
C5_1 C6_1 H6AB_1 109.5 . .
H6A_1 C6_1 H6AB_1 109.5 . .
C5_1 C6_1 H6AC_1 109.5 . .
H6A_1 C6_1 H6AC_1 109.5 . .
H6AB_1 C6_1 H6AC_1 109.5 . .
C5_1 C7_1 H7A_1 109.5 . .
C5_1 C7_1 H7AB_1 109.5 . .
H7A_1 C7_1 H7AB_1 109.5 . .
C5_1 C7_1 H7AC_1 109.5 . .
H7A_1 C7_1 H7AC_1 109.5 . .
H7AB_1 C7_1 H7AC_1 109.5 . .
C5_1 C8_1 H8A_1 109.5 . .
C5_1 C8_1 H8AB_1 109.5 . .
H8A_1 C8_1 H8AB_1 109.5 . .
C5_1 C8_1 H8AC_1 109.5 . .
H8A_1 C8_1 H8AC_1 109.5 . .
H8AB_1 C8_1 H8AC_1 109.5 . .
C10_1 C9_1 C4_1 120.3(5) . .
C10_1 C9_1 H9_1 119.8 . .
C4_1 C9_1 H9_1 119.8 . .
N1_1 C10_1 C9_1 122.4(5) . .
N1_1 C10_1 C11_1 113.8(5) . .
C9_1 C10_1 C11_1 123.7(5) . .
N20_1 C11_1 C12_1 120.7(5) . .
N20_1 C11_1 C10_1 115.2(4) . .
C12_1 C11_1 C10_1 124.1(5) . .
C13_1 C12_1 C11_1 120.9(5) . .
C13_1 C12_1 H12_1 119.5 . .
C11_1 C12_1 H12_1 119.5 . .
C12_1 C13_1 C18_1 116.0(5) . .
C12_1 C13_1 C14_1 123.4(5) . .
C18_1 C13_1 C14_1 120.6(5) . .
C15_1 C14_1 C13_1 111.9(5) . .
C15_1 C14_1 C16_1 108.9(5) . .
C13_1 C14_1 C16_1 108.7(5) . .
C15_1 C14_1 C17_1 110.0(5) . .
C13_1 C14_1 C17_1 108.2(5) . .
C16_1 C14_1 C17_1 109.3(5) . .
C14_1 C15_1 H15A_1 109.5 . .
C14_1 C15_1 H15B_1 109.5 . .
H15A_1 C15_1 H15B_1 109.5 . .
C14_1 C15_1 H15C_1 109.5 . .
H15A_1 C15_1 H15C_1 109.5 . .
H15B_1 C15_1 H15C_1 109.5 . .
C14_1 C16_1 H16A_1 109.5 . .
C14_1 C16_1 H16B_1 109.5 . .
H16A_1 C16_1 H16B_1 109.5 . .
C14_1 C16_1 H16C_1 109.5 . .
H16A_1 C16_1 H16C_1 109.5 . .
H16B_1 C16_1 H16C_1 109.5 . .
C14_1 C17_1 H17A_1 109.5 . .
C14_1 C17_1 H17B_1 109.5 . .
H17A_1 C17_1 H17B_1 109.5 . .
C14_1 C17_1 H17C_1 109.5 . .
H17A_1 C17_1 H17C_1 109.5 . .
H17B_1 C17_1 H17C_1 109.5 . .
C19_1 C18_1 C13_1 121.6(5) . .
C19_1 C18_1 H18_1 119.2 . .
C13_1 C18_1 H18_1 119.2 . .
N20_1 C19_1 C18_1 121.9(5) . .
N20_1 C19_1 H19_1 119.1 . .
C18_1 C19_1 H19_1 119.1 . .
C19_1 N20_1 C11_1 118.9(5) . .
C19_1 N20_1 Pt65_1 125.6(4) . .
C11_1 N20_1 Pt65_1 115.5(4) . .
C22_1 C21_1 Pt65_1 175.0(5) . .
C21_1 C22_1 C23_1 175.3(6) . .
C24_1 C23_1 C27_1 117.5(5) . .
C24_1 C23_1 C22_1 121.5(5) . .
C27_1 C23_1 C22_1 121.0(5) . .
C25_1 C24_1 C23_1 118.9(5) . .
C25_1 C24_1 H24_1 120.5 . .
C23_1 C24_1 H24_1 120.5 . .
N26_1 C25_1 C24_1 122.9(5) . .
N26_1 C25_1 C36_1 111.1(5) . .
C24_1 C25_1 C36_1 125.4(5) . .
C25_1 N26_1 C28_1 118.4(5) . .
C25_1 N26_1 Eu66_1 118.4(3) . 2_665
C28_1 N26_1 Eu66_1 118.0(4) . 2_665
C28_1 C27_1 C23_1 119.9(5) . .
C28_1 C27_1 H27_1 120.0 . .
C23_1 C27_1 H27_1 120.0 . .
N26_1 C28_1 C27_1 122.1(5) . .
N26_1 C28_1 C29_1 111.7(5) . .
C27_1 C28_1 C29_1 125.7(5) . .
O30_1 C29_1 N31_1 122.5(5) . .
O30_1 C29_1 C28_1 116.3(5) . .
N31_1 C29_1 C28_1 121.1(5) . .
C29_1 O30_1 Eu66_1 124.3(4) . 2_665
C29_1 N31_1 C32_1 125.7(6) . .
C29_1 N31_1 C34_1 117.0(5) . .
C32_1 N31_1 C34_1 116.1(5) . .
N31_1 C32_1 C33_1 114.1(8) . .
N31_1 C32_1 H32A_1 108.7 . .
C33_1 C32_1 H32A_1 108.7 . .
N31_1 C32_1 H32B_1 108.7 . .
C33_1 C32_1 H32B_1 108.7 . .
H32A_1 C32_1 H32B_1 107.6 . .
C32_1 C33_1 H33A_1 109.5 . .
C32_1 C33_1 H33B_1 109.5 . .
H33A_1 C33_1 H33B_1 109.5 . .
C32_1 C33_1 H33C_1 109.5 . .
H33A_1 C33_1 H33C_1 109.5 . .
H33B_1 C33_1 H33C_1 109.5 . .
N31_1 C34_1 C35_1 108.6(7) . .
N31_1 C34_1 H34A_1 110.0 . .
C35_1 C34_1 H34A_1 110.0 . .
N31_1 C34_1 H34B_1 110.0 . .
C35_1 C34_1 H34B_1 110.0 . .
H34A_1 C34_1 H34B_1 108.4 . .
C34_1 C35_1 H35A_1 109.5 . .
C34_1 C35_1 H35B_1 109.5 . .
H35A_1 C35_1 H35B_1 109.5 . .
C34_1 C35_1 H35C_1 109.5 . .
H35A_1 C35_1 H35C_1 109.5 . .
H35B_1 C35_1 H35C_1 109.5 . .
O37_1 C36_1 N38_1 122.6(5) . .
O37_1 C36_1 C25_1 114.9(5) . .
N38_1 C36_1 C25_1 122.5(5) . .
C36_1 O37_1 Eu66_1 122.1(3) . 2_665
C36_1 N38_1 C41_1 117.1(5) . .
C36_1 N38_1 C39_1 125.1(5) . .
C41_1 N38_1 C39_1 116.8(5) . .
N38_1 C39_1 C40_1 113.6(5) . .
N38_1 C39_1 H39A_1 108.8 . .
C40_1 C39_1 H39A_1 108.8 . .
N38_1 C39_1 H39B_1 108.8 . .
C40_1 C39_1 H39B_1 108.8 . .
H39A_1 C39_1 H39B_1 107.7 . .
C39_1 C40_1 H40A_1 109.5 . .
C39_1 C40_1 H40B_1 109.5 . .
H40A_1 C40_1 H40B_1 109.5 . .
C39_1 C40_1 H40C_1 109.5 . .
H40A_1 C40_1 H40C_1 109.5 . .
H40B_1 C40_1 H40C_1 109.5 . .
N38_1 C41_1 C42_1 112.3(5) . .
N38_1 C41_1 H41A_1 109.1 . .
C42_1 C41_1 H41A_1 109.1 . .
N38_1 C41_1 H41B_1 109.1 . .
C42_1 C41_1 H41B_1 109.1 . .
H41A_1 C41_1 H41B_1 107.9 . .
C41_1 C42_1 H42A_1 109.5 . .
C41_1 C42_1 H42B_1 109.5 . .
H42A_1 C42_1 H42B_1 109.5 . .
C41_1 C42_1 H42C_1 109.5 . .
H42A_1 C42_1 H42C_1 109.5 . .
H42B_1 C42_1 H42C_1 109.5 . .
C44_1 C43_1 Pt65_1 178.4(5) . .
C43_1 C44_1 C45_1 174.2(6) . .
C46_1 C45_1 C49_1 117.7(5) . .
C46_1 C45_1 C44_1 120.0(5) . .
C49_1 C45_1 C44_1 122.3(5) . .
C47_1 C46_1 C45_1 119.8(5) . .
C47_1 C46_1 H46_1 120.1 . .
C45_1 C46_1 H46_1 120.1 . .
N48_1 C47_1 C46_1 122.5(5) . .
N48_1 C47_1 C58_1 111.5(4) . .
C46_1 C47_1 C58_1 125.2(5) . .
C50_1 N48_1 C47_1 118.3(4) . .
C50_1 N48_1 Eu66_1 116.8(3) . .
C47_1 N48_1 Eu66_1 114.6(3) . .
C50_1 C49_1 C45_1 118.5(5) . .
C50_1 C49_1 H49_1 120.8 . .
C45_1 C49_1 H49_1 120.8 . .
N48_1 C50_1 C49_1 122.9(5) . .
N48_1 C50_1 C51_1 111.2(5) . .
C49_1 C50_1 C51_1 125.0(5) . .
O52_1 C51_1 N53_1 121.0(5) . .
O52_1 C51_1 C50_1 115.5(5) . .
N53_1 C51_1 C50_1 123.5(5) . .
C51_1 O52_1 Eu66_1 124.8(4) . .
C51_1 N53_1 C56_1 124.1(5) . .
C51_1 N53_1 C54_1 116.8(6) . .
C56_1 N53_1 C54_1 117.7(6) . .
N53_1 C54_1 C55_1 111.1(9) . .
N53_1 C54_1 H54A_1 109.4 . .
C55_1 C54_1 H54A_1 109.4 . .
N53_1 C54_1 H54B_1 109.4 . .
C55_1 C54_1 H54B_1 109.4 . .
H54A_1 C54_1 H54B_1 108.0 . .
N53_1 C56_1 C57_1 112.4(7) . .
N53_1 C56_1 H56A_1 109.1 . .
C57_1 C56_1 H56A_1 109.1 . .
N53_1 C56_1 H56B_1 109.1 . .
C57_1 C56_1 H56B_1 109.1 . .
H56A_1 C56_1 H56B_1 107.8 . .
C54_1 C55_1 H55A_1 109.5 . .
C54_1 C55_1 H55B_1 109.5 . .
H55A_1 C55_1 H55B_1 109.5 . .
C54_1 C55_1 H55C_1 109.5 . .
H55A_1 C55_1 H55C_1 109.5 . .
H55B_1 C55_1 H55C_1 109.5 . .
C56_1 C57_1 H57A_1 109.5 . .
C56_1 C57_1 H57B_1 109.5 . .
H57A_1 C57_1 H57B_1 109.5 . .
C56_1 C57_1 H57C_1 109.5 . .
H57A_1 C57_1 H57C_1 109.5 . .
H57B_1 C57_1 H57C_1 109.5 . .
O59_1 C58_1 N60_1 121.3(5) . .
O59_1 C58_1 C47_1 116.1(4) . .
N60_1 C58_1 C47_1 122.6(5) . .
C58_1 O59_1 Eu66_1 124.4(4) . .
C58_1 N60_1 C61_1 125.9(5) . .
C58_1 N60_1 C63_1 118.6(5) . .
C61_1 N60_1 C63_1 115.5(5) . .
N60_1 C61_1 C62_1 111.2(5) . .
N60_1 C61_1 H61A_1 109.4 . .
C62_1 C61_1 H61A_1 109.4 . .
N60_1 C61_1 H61B_1 109.4 . .
C62_1 C61_1 H61B_1 109.4 . .
H61A_1 C61_1 H61B_1 108.0 . .
C61_1 C62_1 H62A_1 109.5 . .
C61_1 C62_1 H62B_1 109.5 . .
H62A_1 C62_1 H62B_1 109.5 . .
C61_1 C62_1 H62C_1 109.5 . .
H62A_1 C62_1 H62C_1 109.5 . .
H62B_1 C62_1 H62C_1 109.5 . .
N60_1 C63_1 C64_1 111.0(5) . .
N60_1 C63_1 H63A_1 109.4 . .
C64_1 C63_1 H63A_1 109.4 . .
N60_1 C63_1 H63B_1 109.4 . .
C64_1 C63_1 H63B_1 109.4 . .
H63A_1 C63_1 H63B_1 108.0 . .
C63_1 C64_1 H64A_1 109.5 . .
C63_1 C64_1 H64B_1 109.5 . .
H64A_1 C64_1 H64B_1 109.5 . .
C63_1 C64_1 H64C_1 109.5 . .
H64A_1 C64_1 H64C_1 109.5 . .
H64B_1 C64_1 H64C_1 109.5 . .
C21_1 Pt65_1 C43_1 89.9(2) . .
C21_1 Pt65_1 N20_1 94.4(2) . .
C43_1 Pt65_1 N20_1 175.7(2) . .
C21_1 Pt65_1 N1_1 173.0(2) . .
C43_1 Pt65_1 N1_1 96.5(2) . .
N20_1 Pt65_1 N1_1 79.16(17) . .
O59_1 Eu66_1 O25_2 87.27(14) . .
O59_1 Eu66_1 O52_1 126.93(13) . .
O25_2 Eu66_1 O52_1 78.90(15) . .
O59_1 Eu66_1 O26_2 80.32(13) . .
O25_2 Eu66_1 O26_2 72.78(14) . .
O52_1 Eu66_1 O26_2 139.58(14) . .
O59_1 Eu66_1 O37_1 77.69(13) . 2_665
O25_2 Eu66_1 O37_1 139.65(13) . 2_665
O52_1 Eu66_1 O37_1 80.82(14) . 2_665
O26_2 Eu66_1 O37_1 138.60(14) . 2_665
O59_1 Eu66_1 O30_1 153.92(13) . 2_665
O25_2 Eu66_1 O30_1 80.71(14) . 2_665
O52_1 Eu66_1 O30_1 73.39(13) . 2_665
O26_2 Eu66_1 O30_1 74.05(13) . 2_665
O37_1 Eu66_1 O30_1 125.60(12) 2_665 2_665
O59_1 Eu66_1 O2_2 76.49(14) . .
O25_2 Eu66_1 O2_2 141.03(14) . .
O52_1 Eu66_1 O2_2 138.68(14) . .
O26_2 Eu66_1 O2_2 69.72(14) . .
O37_1 Eu66_1 O2_2 71.26(13) 2_665 .
O30_1 Eu66_1 O2_2 98.65(14) 2_665 .
O59_1 Eu66_1 N26_1 134.63(15) . 2_665
O25_2 Eu66_1 N26_1 137.55(15) . 2_665
O52_1 Eu66_1 N26_1 70.18(16) . 2_665
O26_2 Eu66_1 N26_1 114.29(14) . 2_665
O37_1 Eu66_1 N26_1 63.11(13) 2_665 2_665
O30_1 Eu66_1 N26_1 63.27(14) 2_665 2_665
O2_2 Eu66_1 N26_1 70.21(15) . 2_665
O59_1 Eu66_1 N48_1 63.84(13) . .
O25_2 Eu66_1 N48_1 73.36(13) . .
O52_1 Eu66_1 N48_1 63.09(12) . .
O26_2 Eu66_1 N48_1 131.10(13) . .
O37_1 Eu66_1 N48_1 66.38(13) 2_665 .
O30_1 Eu66_1 N48_1 132.48(14) 2_665 .
O2_2 Eu66_1 N48_1 126.40(13) . .
N26_1 Eu66_1 N48_1 114.55(14) 2_665 .
O3_2 S1_2 O4_2 116.5(3) . .
O3_2 S1_2 O2_2 114.8(3) . .
O4_2 S1_2 O2_2 113.2(3) . .
O3_2 S1_2 C5_2 104.6(3) . .
O4_2 S1_2 C5_2 103.3(3) . .
O2_2 S1_2 C5_2 102.2(3) . .
S1_2 O2_2 Eu66_1 149.7(2) . .
F8_2 C5_2 F6_2 108.3(5) . .
F8_2 C5_2 F7_2 107.4(5) . .
F6_2 C5_2 F7_2 107.6(5) . .
F8_2 C5_2 S1_2 111.3(4) . .
F6_2 C5_2 S1_2 111.1(4) . .
F7_2 C5_2 S1_2 111.0(4) . .
O12_2 S9_2 O11_2 114.7(4) . .
O12_2 S9_2 O10_2 114.9(3) . .
O11_2 S9_2 O10_2 114.2(3) . .
O12_2 S9_2 C13_2 104.0(4) . .
O11_2 S9_2 C13_2 103.0(4) . .
O10_2 S9_2 C13_2 103.9(4) . .
F16_2 C13_2 F14_2 109.0(9) . .
F16_2 C13_2 F15_2 107.9(8) . .
F14_2 C13_2 F15_2 108.2(7) . .
F16_2 C13_2 S9_2 112.1(6) . .
F14_2 C13_2 S9_2 109.4(7) . .
F15_2 C13_2 S9_2 110.2(7) . .
O18_2 S17_2 O20_2 117.0(4) . .
O18_2 S17_2 O19_2 115.7(4) . .
O20_2 S17_2 O19_2 114.3(3) . .
O18_2 S17_2 C21_2 103.1(4) . .
O20_2 S17_2 C21_2 102.4(4) . .
O19_2 S17_2 C21_2 101.1(4) . .
F24_2 C21_2 F22_2 110.5(9) . .
F24_2 C21_2 F23_2 107.4(8) . .
F22_2 C21_2 F23_2 108.4(8) . .
F24_2 C21_2 S17_2 110.4(7) . .
F22_2 C21_2 S17_2 110.5(7) . .
F23_2 C21_2 S17_2 109.6(6) . .
C2_3 C1_3 H1A_3 109.5 . .
C2_3 C1_3 H1AB_3 109.5 . .
H1A_3 C1_3 H1AB_3 109.5 . .
C2_3 C1_3 H1AC_3 109.5 . .
H1A_3 C1_3 H1AC_3 109.5 . .
H1AB_3 C1_3 H1AC_3 109.5 . .
N3_3 C2_3 C1_3 179.5(12) . .

loop_
_geom_bond_atom_site_label_1
_geom_bond_atom_site_label_2
_geom_bond_distance
_geom_bond_site_symmetry_2
N1_1 C2_1 1.350(7) .
N1_1 C10_1 1.358(7) .
N1_1 Pt65_1 2.058(4) .
C2_1 C3_1 1.373(8) .
C2_1 H2_1 0.9500 .
C3_1 C4_1 1.396(8) .
C3_1 H3_1 0.9500 .
C4_1 C9_1 1.401(8) .
C4_1 C5_1 1.531(8) .
C5_1 C8_1 1.527(10) .
C5_1 C7_1 1.528(10) .
C5_1 C6_1 1.539(9) .
C6_1 H6A_1 0.9800 .
C6_1 H6AB_1 0.9800 .
C6_1 H6AC_1 0.9800 .
C7_1 H7A_1 0.9800 .
C7_1 H7AB_1 0.9800 .
C7_1 H7AC_1 0.9800 .
C8_1 H8A_1 0.9800 .
C8_1 H8AB_1 0.9800 .
C8_1 H8AC_1 0.9800 .
C9_1 C10_1 1.363(7) .
C9_1 H9_1 0.9500 .
C10_1 C11_1 1.496(8) .
C11_1 N20_1 1.355(7) .
C11_1 C12_1 1.392(7) .
C12_1 C13_1 1.387(8) .
C12_1 H12_1 0.9500 .
C13_1 C18_1 1.389(8) .
C13_1 C14_1 1.525(7) .
C14_1 C15_1 1.523(8) .
C14_1 C16_1 1.536(8) .
C14_1 C17_1 1.538(9) .
C15_1 H15A_1 0.9800 .
C15_1 H15B_1 0.9800 .
C15_1 H15C_1 0.9800 .
C16_1 H16A_1 0.9800 .
C16_1 H16B_1 0.9800 .
C16_1 H16C_1 0.9800 .
C17_1 H17A_1 0.9800 .
C17_1 H17B_1 0.9800 .
C17_1 H17C_1 0.9800 .
C18_1 C19_1 1.359(8) .
C18_1 H18_1 0.9500 .
C19_1 N20_1 1.339(7) .
C19_1 H19_1 0.9500 .
N20_1 Pt65_1 2.058(4) .
C21_1 C22_1 1.206(8) .
C21_1 Pt65_1 1.938(6) .
C22_1 C23_1 1.426(8) .
C23_1 C24_1 1.398(8) .
C23_1 C27_1 1.400(8) .
C24_1 C25_1 1.385(8) .
C24_1 H24_1 0.9500 .
C25_1 N26_1 1.340(7) .
C25_1 C36_1 1.512(7) .
N26_1 C28_1 1.346(7) .
N26_1 Eu66_1 2.577(5) 2_665
C27_1 C28_1 1.376(8) .
C27_1 H27_1 0.9500 .
C28_1 C29_1 1.517(8) .
C29_1 O30_1 1.248(7) .
C29_1 N31_1 1.332(7) .
O30_1 Eu66_1 2.450(4) 2_665
N31_1 C32_1 1.479(8) .
N31_1 C34_1 1.487(8) .
C32_1 C33_1 1.513(11) .
C32_1 H32A_1 0.9900 .
C32_1 H32B_1 0.9900 .
C33_1 H33A_1 0.9800 .
C33_1 H33B_1 0.9800 .
C33_1 H33C_1 0.9800 .
C34_1 C35_1 1.523(14) .
C34_1 H34A_1 0.9900 .
C34_1 H34B_1 0.9900 .
C35_1 H35A_1 0.9800 .
C35_1 H35B_1 0.9800 .
C35_1 H35C_1 0.9800 .
C36_1 O37_1 1.258(7) .
C36_1 N38_1 1.313(7) .
O37_1 Eu66_1 2.447(4) 2_665
N38_1 C41_1 1.478(7) .
N38_1 C39_1 1.483(7) .
C39_1 C40_1 1.529(8) .
C39_1 H39A_1 0.9900 .
C39_1 H39B_1 0.9900 .
C40_1 H40A_1 0.9800 .
C40_1 H40B_1 0.9800 .
C40_1 H40C_1 0.9800 .
C41_1 C42_1 1.520(9) .
C41_1 H41A_1 0.9900 .
C41_1 H41B_1 0.9900 .
C42_1 H42A_1 0.9800 .
C42_1 H42B_1 0.9800 .
C42_1 H42C_1 0.9800 .
C43_1 C44_1 1.205(8) .
C43_1 Pt65_1 1.949(6) .
C44_1 C45_1 1.429(7) .
C45_1 C46_1 1.397(8) .
C45_1 C49_1 1.400(8) .
C46_1 C47_1 1.373(7) .
C46_1 H46_1 0.9500 .
C47_1 N48_1 1.342(7) .
C47_1 C58_1 1.493(8) .
N48_1 C50_1 1.336(7) .
N48_1 Eu66_1 2.580(4) .
C49_1 C50_1 1.395(7) .
C49_1 H49_1 0.9500 .
C50_1 C51_1 1.506(7) .
C51_1 O52_1 1.256(7) .
C51_1 N53_1 1.332(8) .
O52_1 Eu66_1 2.422(4) .
N53_1 C56_1 1.485(9) .
N53_1 C54_1 1.485(8) .
C54_1 C55_1 1.521(17) .
C54_1 H54A_1 0.9900 .
C54_1 H54B_1 0.9900 .
C56_1 C57_1 1.513(10) .
C56_1 H56A_1 0.9900 .
C56_1 H56B_1 0.9900 .
C55_1 H55A_1 0.9800 .
C55_1 H55B_1 0.9800 .
C55_1 H55C_1 0.9800 .
C57_1 H57A_1 0.9800 .
C57_1 H57B_1 0.9800 .
C57_1 H57C_1 0.9800 .
C58_1 O59_1 1.263(6) .
C58_1 N60_1 1.326(7) .
O59_1 Eu66_1 2.394(4) .
N60_1 C61_1 1.470(7) .
N60_1 C63_1 1.472(8) .
C61_1 C62_1 1.530(9) .
C61_1 H61A_1 0.9900 .
C61_1 H61B_1 0.9900 .
C62_1 H62A_1 0.9800 .
C62_1 H62B_1 0.9800 .
C62_1 H62C_1 0.9800 .
C63_1 C64_1 1.520(10) .
C63_1 H63A_1 0.9900 .
C63_1 H63B_1 0.9900 .
C64_1 H64A_1 0.9800 .
C64_1 H64B_1 0.9800 .
C64_1 H64C_1 0.9800 .
Eu66_1 O25_2 2.401(4) .
Eu66_1 O26_2 2.441(4) .
Eu66_1 O2_2 2.486(4) .
S1_2 O3_2 1.428(5) .
S1_2 O4_2 1.450(4) .
S1_2 O2_2 1.451(4) .
S1_2 C5_2 1.823(6) .
C5_2 F8_2 1.329(8) .
C5_2 F6_2 1.332(7) .
C5_2 F7_2 1.333(7) .
S9_2 O12_2 1.426(5) .
S9_2 O11_2 1.433(5) .
S9_2 O10_2 1.440(4) .
S9_2 C13_2 1.810(9) .
C13_2 F16_2 1.298(11) .
C13_2 F14_2 1.327(9) .
C13_2 F15_2 1.351(11) .
S17_2 O18_2 1.416(6) .
S17_2 O20_2 1.431(6) .
S17_2 O19_2 1.439(5) .
S17_2 C21_2 1.802(9) .
C21_2 F24_2 1.316(10) .
C21_2 F22_2 1.320(11) .
C21_2 F23_2 1.350(10) .
C1_3 C2_3 1.457(13) .
C1_3 H1A_3 0.9800 .
C1_3 H1AB_3 0.9800 .
C1_3 H1AC_3 0.9800 .
C2_3 N3_3 1.159(11) .
